data_2213729
loop_
_publ_author_name
'Suchada Chantrapromma'
'Hoong-Kun Fun'

_publ_section_title
;
 4-(4'-Hydroxy-3'-methoxystyryl)-1-methylpyridinium 0.58-bromide
 0.42-iodide
;
_journal_coeditor_code CI2384
_journal_issue 6
_journal_name_full 'Acta Crystallographica Section E'
_journal_page_first o2882
_journal_page_last o2883
_journal_paper_doi 10.1107/S1600536807022076
_journal_volume 63
_journal_year 2007
_chemical_formula_moiety 'C15 H16 N O2 +, 0.58Br -, 0.42I -'
_chemical_formula_sum 'C15 H16 Br0.58 I0.42 N O2'
_chemical_formula_weight 341.93
_chemical_name_systematic
;
4-(4'-Hydroxy-3'-methoxystyryl)-1-methylpyridinium 0.58-bromide 0.42-iodide
;
_space_group_IT_number 14
_symmetry_cell_setting monoclinic
_symmetry_space_group_name_Hall '-P 2ybc'
_symmetry_space_group_name_H-M 'P 1 21/c 1'
_atom_sites_solution_hydrogens geom
_atom_sites_solution_primary direct
_atom_sites_solution_secondary difmap
_audit_creation_method SHELXL-97
_cell_angle_alpha 90.00
_cell_angle_beta 103.304(2)
_cell_angle_gamma 90.00
_cell_formula_units_Z 4
_cell_length_a 8.9627(13)
_cell_length_b 20.721(3)
_cell_length_c 8.0865(12)
_cell_measurement_reflns_used 2857
_cell_measurement_temperature 297(2)
_cell_measurement_theta_max 26.00
_cell_measurement_theta_min 1.97
_cell_volume 1461.5(4)
_computing_cell_refinement 'SAINT (Siemens, 1996)'
_computing_data_collection 'SMART (Siemens, 1996)'
_computing_data_reduction SAINT
_computing_molecular_graphics SHELXTL
_computing_publication_material
;
SHELXTL and PLATON (Spek, 2003)
;
_computing_structure_refinement SHELXTL
_computing_structure_solution 'SHELXTL (Sheldrick, 1997)'
_diffrn_ambient_temperature 297(2)
_diffrn_detector_area_resol_mean 8.33
_diffrn_measured_fraction_theta_full 0.998
_diffrn_measured_fraction_theta_max 0.998
_diffrn_measurement_device_type
;
Siemens SMART CCD area-detector
;
_diffrn_measurement_method \w
_diffrn_radiation_monochromator graphite
_diffrn_radiation_source 'fine-focus sealed tube'
_diffrn_radiation_type MoK\a
_diffrn_radiation_wavelength 0.71073
_diffrn_reflns_av_R_equivalents 0.0243
_diffrn_reflns_av_sigmaI/netI 0.0336
_diffrn_reflns_limit_h_max 11
_diffrn_reflns_limit_h_min -9
_diffrn_reflns_limit_k_max 19
_diffrn_reflns_limit_k_min -25
_diffrn_reflns_limit_l_max 9
_diffrn_reflns_limit_l_min -9
_diffrn_reflns_number 7691
_diffrn_reflns_theta_full 26.00
_diffrn_reflns_theta_max 26.00
_diffrn_reflns_theta_min 1.97
_diffrn_standards_number 0
_exptl_absorpt_coefficient_mu 2.549
_exptl_absorpt_correction_T_max 0.583
_exptl_absorpt_correction_T_min 0.458
_exptl_absorpt_correction_type multi-scan
_exptl_absorpt_process_details '(SADABS; Sheldrick, 1996)'
_exptl_crystal_colour Brown
_exptl_crystal_density_diffrn 1.554
_exptl_crystal_density_method 'not measured'
_exptl_crystal_description Block
_exptl_crystal_F_000 686.2
_exptl_crystal_size_max 0.51
_exptl_crystal_size_mid 0.25
_exptl_crystal_size_min 0.21
_refine_diff_density_max 0.307
_refine_diff_density_min -0.723
_refine_ls_extinction_method none
_refine_ls_goodness_of_fit_ref 1.076
_refine_ls_hydrogen_treatment constr
_refine_ls_matrix_type full
_refine_ls_number_parameters 206
_refine_ls_number_reflns 2857
_refine_ls_number_restraints 1
_refine_ls_restrained_S_all 1.076
_refine_ls_R_factor_all 0.0788
_refine_ls_R_factor_gt 0.0720
_refine_ls_shift/su_max 0.001
_refine_ls_shift/su_mean 0.000
_refine_ls_structure_factor_coef Fsqd
_refine_ls_weighting_details 'calc w=1/[\s^2^(Fo^2^)+(0.1083P)^2^+1.625P] where P=(Fo^2^+2Fc^2^)/3'
_refine_ls_weighting_scheme calc
_refine_ls_wR_factor_gt 0.2098
_refine_ls_wR_factor_ref 0.2159
_reflns_number_gt 2417
_reflns_number_total 2857
_reflns_threshold_expression I>2\s(I)
_cod_data_source_file ci2384.cif
_cod_data_source_block I
_cod_depositor_comments
;
The following automatic conversions were performed:
'_symmetry_cell_setting' value 'Monoclinic' changed to 'monoclinic'
according to '/home/saulius/struct/CIF-dictionaries/cif_core.dic'
dictionary named 'cif_core.dic' version 2.4.1 from 2010-06-29.

Automatic conversion script
Id: cif_fix_enum 1527 2010-12-29 10:47:43Z saulius 

The following automatic conversions were performed:

'_symmetry_cell_setting' value 'Monoclinic' changed to 'monoclinic'
according to /home/saulius/struct/CIF-dictionaries/cif_core.dic
dictionary named 'cif_core.dic' version 2.4.1 from 2010-06-29.

Automatic conversion script
Id: cif_fix_values 1715 2011-07-08 13:25:40Z adriana 
;
_cod_original_sg_symbol_H-M 'P 21/c'
_cod_database_code 2213729
_cod_database_fobs_code 2213729

loop_
_symmetry_equiv_pos_as_xyz
'x, y, z'
'-x, y+1/2, -z+1/2'
'-x, -y, -z'
'x, -y-1/2, z-1/2'

loop_
_atom_site_type_symbol
_atom_site_label
_atom_site_fract_x
_atom_site_fract_y
_atom_site_fract_z
_atom_site_U_iso_or_equiv
_atom_site_adp_type
_atom_site_calc_flag
_atom_site_refinement_flags
_atom_site_occupancy
_atom_site_disorder_assembly
_atom_site_disorder_group
I I1A 0.6170(7) 0.6319(3) 0.7668(8) 0.155(3) Uani d P 0.133(2) A 1
I I1B 0.7345(9) 0.6386(3) 0.5754(7) 0.181(3) Uani d P 0.139(2) B 2
I I1C 0.8589(6) 0.6382(3) 0.8253(8) 0.169(3) Uani d P 0.148(2) C 3
Br Br1 0.72947(12) 0.63747(4) 0.73911(13) 0.0761(5) Uani d P 0.580(3) D 4
O O1 0.3913(3) 0.68060(15) 0.4999(4) 0.0709(9) Uani d . 1 . .
H H1O1 0.4627 0.6642 0.5691 0.106 Uiso calc R 1 . .
O O2 0.1697(3) 0.71700(14) 0.2545(3) 0.0596(7) Uani d . 1 . .
N N1 -0.4889(3) 0.35571(15) -0.1165(4) 0.0504(7) Uani d . 1 . .
C C1 0.1803(5) 0.5284(2) 0.4242(5) 0.0553(9) Uani d . 1 . .
H H1 0.1863 0.4863 0.4651 0.066 Uiso calc R 1 . .
C C2 0.2924(5) 0.5724(2) 0.4963(5) 0.0570(9) Uani d . 1 . .
H H2 0.3728 0.5597 0.5850 0.068 Uiso calc R 1 . .
C C3 0.2858(4) 0.63491(19) 0.4377(5) 0.0524(9) Uani d . 1 . .
C C4 0.1610(4) 0.65448(18) 0.3036(4) 0.0477(8) Uani d . 1 . .
C C5 0.0524(4) 0.61018(19) 0.2341(4) 0.0491(8) Uani d . 1 . .
H H5 -0.0286 0.6228 0.1460 0.059 Uiso calc R 1 . .
C C6 0.0588(4) 0.54602(19) 0.2915(4) 0.0495(8) Uani d . 1 . .
C C7 -0.0532(4) 0.4967(2) 0.2190(5) 0.0537(9) Uani d . 1 . .
H H7 -0.0399 0.4564 0.2712 0.064 Uiso calc R 1 . .
C C8 -0.1721(4) 0.50257(19) 0.0869(5) 0.0520(9) Uani d . 1 . .
H H8 -0.1889 0.5426 0.0340 0.062 Uiso calc R 1 . .
C C9 -0.2779(4) 0.45054(18) 0.0196(4) 0.0480(8) Uani d . 1 . .
C C10 -0.4000(4) 0.46270(19) -0.1185(5) 0.0534(9) Uani d . 1 . .
H H10 -0.4120 0.5036 -0.1670 0.064 Uiso calc R 1 . .
C C11 -0.5017(4) 0.4153(2) -0.1830(5) 0.0549(9) Uani d . 1 . .
H H11 -0.5821 0.4245 -0.2754 0.066 Uiso calc R 1 . .
C C12 -0.3730(4) 0.3415(2) 0.0155(5) 0.0555(9) Uani d . 1 . .
H H12 -0.3645 0.3001 0.0610 0.067 Uiso calc R 1 . .
C C13 -0.2664(4) 0.3878(2) 0.0845(5) 0.0542(9) Uani d . 1 . .
H H13 -0.1858 0.3771 0.1752 0.065 Uiso calc R 1 . .
C C14 0.0455(5) 0.7404(2) 0.1262(6) 0.0681(11) Uani d . 1 . .
H H14A 0.0667 0.7838 0.0969 0.102 Uiso calc R 1 . .
H H14B -0.0467 0.7398 0.1675 0.102 Uiso calc R 1 . .
H H14C 0.0325 0.7134 0.0274 0.102 Uiso calc R 1 . .
C C15 -0.6045(6) 0.3056(2) -0.1849(7) 0.0761(13) Uani d . 1 . .
H H15A -0.5549 0.2693 -0.2228 0.114 Uiso calc R 1 . .
H H15B -0.6793 0.3231 -0.2788 0.114 Uiso calc R 1 . .
H H15C -0.6543 0.2921 -0.0976 0.114 Uiso calc R 1 . .

loop_
_atom_site_aniso_label
_atom_site_aniso_U_11
_atom_site_aniso_U_22
_atom_site_aniso_U_33
_atom_site_aniso_U_12
_atom_site_aniso_U_13
_atom_site_aniso_U_23
I1A 0.109(4) 0.178(5) 0.180(5) 0.002(3) 0.034(3) 0.028(4)
I1B 0.219(7) 0.194(6) 0.120(4) 0.030(4) 0.020(4) 0.007(3)
I1C 0.126(4) 0.189(6) 0.171(5) -0.004(3) -0.010(3) 0.020(3)
Br1 0.0675(7) 0.0599(5) 0.0894(7) 0.0047(4) -0.0053(4) 0.0109(4)
O1 0.0550(17) 0.0665(18) 0.078(2) -0.0038(14) -0.0127(14) -0.0072(15)
O2 0.0544(15) 0.0577(16) 0.0601(16) -0.0027(12) -0.0003(12) 0.0014(12)
N1 0.0451(16) 0.0563(18) 0.0500(17) -0.0027(13) 0.0113(13) -0.0026(13)
C1 0.062(2) 0.058(2) 0.0466(19) -0.0003(18) 0.0145(16) 0.0046(16)
C2 0.055(2) 0.066(2) 0.0457(19) 0.0013(18) 0.0042(16) 0.0014(17)
C3 0.0466(19) 0.061(2) 0.0462(19) -0.0006(16) 0.0038(15) -0.0058(16)
C4 0.0447(18) 0.055(2) 0.0432(18) 0.0010(15) 0.0092(14) -0.0044(15)
C5 0.0424(18) 0.064(2) 0.0412(17) 0.0029(16) 0.0100(14) -0.0041(15)
C6 0.0476(18) 0.059(2) 0.0452(18) -0.0052(16) 0.0183(15) -0.0057(15)
C7 0.053(2) 0.059(2) 0.053(2) -0.0001(17) 0.0202(16) 0.0015(16)
C8 0.053(2) 0.055(2) 0.051(2) -0.0003(16) 0.0182(16) 0.0003(16)
C9 0.0468(18) 0.055(2) 0.0464(18) 0.0003(15) 0.0185(14) -0.0044(15)
C10 0.056(2) 0.053(2) 0.053(2) 0.0045(17) 0.0145(16) 0.0008(16)
C11 0.0475(19) 0.066(2) 0.050(2) 0.0035(17) 0.0082(15) -0.0028(17)
C12 0.054(2) 0.057(2) 0.057(2) -0.0007(17) 0.0155(17) 0.0038(17)
C13 0.0486(19) 0.065(2) 0.048(2) 0.0043(17) 0.0080(15) 0.0018(17)
C14 0.066(3) 0.062(2) 0.068(3) 0.003(2) -0.001(2) 0.006(2)
C15 0.072(3) 0.074(3) 0.076(3) -0.023(2) 0.003(2) -0.004(2)

loop_
_atom_type_symbol
_atom_type_description
_atom_type_scat_dispersion_real
_atom_type_scat_dispersion_imag
_atom_type_scat_source
C C 0.0033 0.0016 'International Tables Vol C Tables 4.2.6.8 and 6.1.1.4'
H H 0.0000 0.0000 'International Tables Vol C Tables 4.2.6.8 and 6.1.1.4'
N N 0.0061 0.0033 'International Tables Vol C Tables 4.2.6.8 and 6.1.1.4'
O O 0.0106 0.0060 'International Tables Vol C Tables 4.2.6.8 and 6.1.1.4'
I I -0.4742 1.8119 'International Tables Vol C Tables 4.2.6.8 and 6.1.1.4'
Br Br -0.2901 2.4595 'International Tables Vol C Tables 4.2.6.8 and 6.1.1.4'

loop_
_geom_angle_atom_site_label_1
_geom_angle_atom_site_label_2
_geom_angle_atom_site_label_3
_geom_angle
C3 O1 H1O1 109.5
C4 O2 C14 116.7(3)
C12 N1 C11 120.0(3)
C12 N1 C15 119.5(4)
C11 N1 C15 120.5(4)
C2 C1 C6 121.0(4)
C2 C1 H1 119.5
C6 C1 H1 119.5
C3 C2 C1 120.4(4)
C3 C2 H2 119.8
C1 C2 H2 119.8
O1 C3 C2 124.1(4)
O1 C3 C4 116.3(3)
C2 C3 C4 119.6(3)
C5 C4 O2 127.1(3)
C5 C4 C3 118.9(4)
O2 C4 C3 113.9(3)
C4 C5 C6 122.0(3)
C4 C5 H5 119.0
C6 C5 H5 119.0
C1 C6 C5 118.0(3)
C1 C6 C7 118.1(4)
C5 C6 C7 123.9(3)
C8 C7 C6 127.5(4)
C8 C7 H7 116.2
C6 C7 H7 116.2
C7 C8 C9 124.4(4)
C7 C8 H8 117.8
C9 C8 H8 117.8
C10 C9 C13 116.4(3)
C10 C9 C8 119.3(3)
C13 C9 C8 124.3(3)
C11 C10 C9 120.7(4)
C11 C10 H10 119.7
C9 C10 H10 119.7
N1 C11 C10 121.6(4)
N1 C11 H11 119.2
C10 C11 H11 119.2
N1 C12 C13 120.6(4)
N1 C12 H12 119.7
C13 C12 H12 119.7
C12 C13 C9 120.7(4)
C12 C13 H13 119.6
C9 C13 H13 119.6
O2 C14 H14A 109.5
O2 C14 H14B 109.5
H14A C14 H14B 109.5
O2 C14 H14C 109.5
H14A C14 H14C 109.5
H14B C14 H14C 109.5
N1 C15 H15A 109.5
N1 C15 H15B 109.5
H15A C15 H15B 109.5
N1 C15 H15C 109.5
H15A C15 H15C 109.5
H15B C15 H15C 109.5

loop_
_geom_bond_atom_site_label_1
_geom_bond_atom_site_label_2
_geom_bond_distance
O1 C3 1.351(5)
O1 H1O1 0.82
O2 C4 1.363(5)
O2 C14 1.421(5)
N1 C12 1.340(5)
N1 C11 1.341(5)
N1 C15 1.480(5)
C1 C2 1.383(6)
C1 C6 1.390(5)
C1 H1 0.93
C2 C3 1.375(6)
C2 H2 0.93
C3 C4 1.426(5)
C4 C5 1.362(5)
C5 C6 1.405(6)
C5 H5 0.93
C6 C7 1.458(5)
C7 C8 1.330(6)
C7 H7 0.93
C8 C9 1.456(5)
C8 H8 0.93
C9 C10 1.395(5)
C9 C13 1.397(5)
C10 C11 1.359(6)
C10 H10 0.93
C11 H11 0.93
C12 C13 1.378(6)
C12 H12 0.93
C13 H13 0.93
C14 H14A 0.96
C14 H14B 0.96
C14 H14C 0.96
C15 H15A 0.96
C15 H15B 0.96
C15 H15C 0.96

loop_
_geom_hbond_atom_site_label_D
_geom_hbond_atom_site_label_H
_geom_hbond_atom_site_label_A
_geom_hbond_site_symmetry_A
_geom_hbond_distance_DH
_geom_hbond_distance_HA
_geom_hbond_distance_DA
_geom_hbond_angle_DHA
_geom_hbond_publ_flag
O1 H1O1 Br1 1_555 0.82 2.53 3.321(3) 162 yes
C12 H12 O1 2_545 0.93 2.52 3.338(5) 146 yes

loop_
_geom_torsion_atom_site_label_1
_geom_torsion_atom_site_label_2
_geom_torsion_atom_site_label_3
_geom_torsion_atom_site_label_4
_geom_torsion
C6 C1 C2 C3 0.0(6)
C1 C2 C3 O1 -179.3(4)
C1 C2 C3 C4 1.0(6)
C14 O2 C4 C5 5.7(6)
C14 O2 C4 C3 -177.4(3)
O1 C3 C4 C5 179.0(3)
C2 C3 C4 C5 -1.3(5)
O1 C3 C4 O2 1.8(5)
C2 C3 C4 O2 -178.5(3)
O2 C4 C5 C6 177.4(3)
C3 C4 C5 C6 0.5(5)
C2 C1 C6 C5 -0.7(5)
C2 C1 C6 C7 178.6(3)
C4 C5 C6 C1 0.4(5)
C4 C5 C6 C7 -178.8(3)
C1 C6 C7 C8 -176.2(4)
C5 C6 C7 C8 3.1(6)
C6 C7 C8 C9 178.8(3)
C7 C8 C9 C10 179.2(3)
C7 C8 C9 C13 -0.7(6)
C13 C9 C10 C11 0.7(5)
C8 C9 C10 C11 -179.2(3)
C12 N1 C11 C10 -0.7(6)
C15 N1 C11 C10 177.7(4)
C9 C10 C11 N1 0.2(6)
C11 N1 C12 C13 0.1(5)
C15 N1 C12 C13 -178.2(4)
N1 C12 C13 C9 0.8(6)
C10 C9 C13 C12 -1.2(5)
C8 C9 C13 C12 178.7(3)
